data_7063618
loop_
_publ_author_name
'Sen, Charanjeet'
'Singh, Rohit'
'Devi, Swaita'
Niharika,
'Singhaal, Richa'
'Sahoo, Subash Chandra'
'Sheikh, Haq Nawaz'

_publ_section_title
;
 Design and synthesis of 2D coordination polymers from isophthalic and
 adipic acids: exploring Tb-based luminescent sensors for Cr3+, Fe3+ and
 p-NA
;
_journal_name_full 'New Journal of Chemistry'
_journal_paper_doi 10.1039/D4NJ05061D
_journal_year 2025
_chemical_formula_moiety 'C11 H12 O8 Sm'
_chemical_formula_sum 'C11 H12 O8 Sm'
_chemical_formula_weight 422.58
_space_group_crystal_system triclinic
_space_group_IT_number 2
_space_group_name_Hall '-P 1'
_space_group_name_H-M_alt 'P -1'
_symmetry_Int_Tables_number 2
_atom_sites_solution_primary iterative
_audit_creation_date 2022-07-21
_audit_creation_method
;
Olex2 1.2
(compiled 2018.05.29 svn.r3508 for OlexSys, GUI svn.r5506)
;
_audit_update_record
;
2024-11-22 deposited with the CCDC.	2025-01-08 downloaded from the CCDC.
;
_cell_angle_alpha 93.467(3)
_cell_angle_beta 108.457(3)
_cell_angle_gamma 108.869(3)
_cell_formula_units_Z 2
_cell_length_a 6.9193(3)
_cell_length_b 10.1654(3)
_cell_length_c 10.5906(4)
_cell_measurement_reflns_used 12727
_cell_measurement_temperature 293(2)
_cell_measurement_theta_max 26.1890
_cell_measurement_theta_min 2.2850
_cell_volume 657.53(5)
_computing_molecular_graphics 'Olex2 (Dolomanov et al., 2009)'
_computing_publication_material 'Olex2 (Dolomanov et al., 2009)'
_computing_structure_refinement 'olex2.refine (Bourhis et al., 2015)'
_computing_structure_solution 'olex2.solve (Bourhis et al., 2015)'
_diffrn_ambient_temperature 293(2)
_diffrn_measured_fraction_theta_full 0.9571
_diffrn_measured_fraction_theta_max 0.9571
_diffrn_measurement_device 'four-circle diffractometer'
_diffrn_measurement_device_type 'XtaLAB Synergy, Dualflex, HyPix3000'
_diffrn_measurement_method '\w scans'
_diffrn_radiation_type 'Mo K\a'
_diffrn_radiation_wavelength 0.71073
_diffrn_reflns_av_R_equivalents 0.0651
_diffrn_reflns_av_unetI/netI 0.0270
_diffrn_reflns_limit_h_max 8
_diffrn_reflns_limit_h_min -8
_diffrn_reflns_limit_k_max 13
_diffrn_reflns_limit_k_min -12
_diffrn_reflns_limit_l_max 13
_diffrn_reflns_limit_l_min -13
_diffrn_reflns_number 18875
_diffrn_reflns_theta_full 27.3573
_diffrn_reflns_theta_max 27.36
_diffrn_reflns_theta_min 2.06
_exptl_absorpt_coefficient_mu 4.500
_exptl_absorpt_correction_T_max 0.445
_exptl_absorpt_correction_T_min 0.300
_exptl_absorpt_correction_type multi-scan
_exptl_absorpt_process_details Sadabs
_exptl_crystal_colour colourless
_exptl_crystal_colour_primary colourless
_exptl_crystal_density_diffrn 2.1342
_exptl_crystal_description plate
_exptl_crystal_F_000 408.4045
_exptl_crystal_size_max 0.54
_exptl_crystal_size_mid 0.23
_exptl_crystal_size_min 0.18
_refine_diff_density_max 12.7336
_refine_diff_density_min -2.2887
_refine_diff_density_rms 0.4660
_refine_ls_d_res_high 0.7733
_refine_ls_d_res_low 9.8791
_refine_ls_goodness_of_fit_ref 1.0291
_refine_ls_hydrogen_treatment constr
_refine_ls_matrix_type full
_refine_ls_number_constraints 20
_refine_ls_number_parameters 183
_refine_ls_number_reflns 2853
_refine_ls_number_restraints 0
_refine_ls_restrained_S_all 1.0291
_refine_ls_R_factor_all 0.0822
_refine_ls_R_factor_gt 0.0818
_refine_ls_shift/su_max 0.0000
_refine_ls_shift/su_mean 0.0000
_refine_ls_structure_factor_coef Fsqd
_refine_ls_weighting_details 'w=1/[\s^2^(Fo^2^)+(0.1829P)^2^] where P=(Fo^2^+2Fc^2^)/3'
_refine_ls_weighting_scheme calc
_refine_ls_wR_factor_gt 0.1907
_refine_ls_wR_factor_ref 0.1918
_reflns_Friedel_coverage 0.0
_reflns_limit_h_max 8
_reflns_limit_h_min -8
_reflns_limit_k_max 13
_reflns_limit_k_min -13
_reflns_limit_l_max 13
_reflns_limit_l_min 0
_reflns_number_gt 2781
_reflns_number_total 2853
_reflns_threshold_expression I>=2u(I)
_cod_data_source_file d4nj05061d2.cif
_cod_data_source_block I4
_cod_database_code 7063618
_olex2_refinement_description
;
1. Fixed Uiso
 At 1.2 times of:
  All C(H) groups, All C(H,H) groups
 At 1.5 times of:
  All O(H,H) groups
2.a Rotating group:
 O8(H8a,H8b), O7(H7a,H7b)
2.b Secondary CH2 refined with riding coordinates:
 C11(H11a,H11b), C10(H10a,H10b)
2.c Aromatic/amide H refined with riding coordinates:
 C3(H3), C6(H6), C8(H8), C7(H7)
;
_olex2_submission_special_instructions 'No special instructions were received'

loop_
_space_group_symop_id
_space_group_symop_operation_xyz
1 x,y,z
2 -x,-y,-z

loop_
_atom_site_label
_atom_site_type_symbol
_atom_site_fract_x
_atom_site_fract_y
_atom_site_fract_z
_atom_site_U_iso_or_equiv
_atom_site_adp_type
_atom_site_occupancy
_atom_site_refinement_flags_posn
Sm1 Sm 0.24480(4) 0.91518(3) 0.07853(3) 0.0198(2) Uani 1.000000 .
O6 O 0.6396(8) 0.9789(5) 0.1190(5) 0.0263(10) Uani 1.000000 .
O5 O 0.9603(8) 0.9927(6) 0.1230(5) 0.0292(10) Uani 1.000000 .
O4 O 0.5884(8) 0.8197(5) 0.8441(5) 0.0271(10) Uani 1.000000 .
O3 O 0.5774(10) 0.9528(6) 0.6875(6) 0.0322(12) Uani 1.000000 .
C9 C 0.8171(10) 0.9619(6) 0.1771(6) 0.0189(12) Uani 1.000000 .
O1 O 0.2450(13) 0.7491(7) 0.2136(7) 0.052(2) Uani 1.000000 .
C5 C 0.5335(13) 0.8352(9) 0.7186(8) 0.0242(16) Uani 1.000000 .
C4 C 0.4140(12) 0.7053(8) 0.6128(7) 0.0265(15) Uani 1.000000 .
C3 C 0.3515(18) 0.7210(11) 0.4781(10) 0.028(2) Uani 1.000000 .
H3 H 0.3877(18) 0.8111(11) 0.4568(10) 0.034(2) Uiso 1.000000 R
C11 C 0.9804(16) 1.0284(10) 0.4338(8) 0.0295(18) Uani 1.000000 .
H11a H 0.8960(16) 1.0886(10) 0.4324(8) 0.035(2) Uiso 1.000000 R
H11b H 1.1197(16) 1.0857(10) 0.4293(8) 0.035(2) Uiso 1.000000 R
O8 O -0.1079(10) 0.7235(7) -0.0156(11) 0.077(3) Uani 1.000000 .
H8a H -0.097(5) 0.656(6) -0.061(12) 0.115(4) Uiso 1.000000 GR
H8b H -0.196(7) 0.751(5) -0.074(11) 0.115(4) Uiso 1.000000 GR
C10 C 0.8578(16) 0.9087(10) 0.3095(9) 0.0283(17) Uani 1.000000 .
H10a H 0.7188(16) 0.8517(10) 0.3146(9) 0.034(2) Uiso 1.000000 R
H10b H 0.9422(16) 0.8485(10) 0.3116(9) 0.034(2) Uiso 1.000000 R
C2 C 0.2367(15) 0.6048(8) 0.3756(8) 0.0355(19) Uani 1.000000 .
O7 O 0.2774(19) 0.7290(7) -0.0553(13) 0.101(5) Uani 1.000000 .
H7a H 0.24(3) 0.653(5) -0.024(11) 0.152(7) Uiso 1.000000 GR
H7b H 0.410(5) 0.749(9) -0.047(15) 0.152(7) Uiso 1.000000 GR
C6 C 0.3601(16) 0.5680(10) 0.6444(10) 0.0353(19) Uani 1.000000 .
H6 H 0.3998(16) 0.5557(10) 0.7341(10) 0.042(2) Uiso 1.000000 R
C8 C 0.1806(17) 0.4688(10) 0.4064(10) 0.038(2) Uani 1.000000 .
H8 H 0.0991(17) 0.3903(10) 0.3374(10) 0.045(2) Uiso 1.000000 R
C7 C 0.2470(15) 0.4516(8) 0.5399(9) 0.0355(18) Uani 1.000000 .
H7 H 0.2157(15) 0.3610(8) 0.5601(9) 0.043(2) Uiso 1.000000 R
C1 C 0.164(3) 0.6302(12) 0.2335(11) 0.062(4) Uani 1.000000 .
O2 O 0.008(3) 0.5341(11) 0.1442(11) 0.150(7) Uani 1.000000 .

loop_
_atom_site_aniso_label
_atom_site_aniso_U_11
_atom_site_aniso_U_22
_atom_site_aniso_U_33
_atom_site_aniso_U_12
_atom_site_aniso_U_13
_atom_site_aniso_U_23
Sm1 0.0245(3) 0.0173(3) 0.0135(3) 0.0038(2) 0.0049(2) 0.00343(19)
O6 0.030(2) 0.033(3) 0.015(2) 0.012(2) 0.0065(18) 0.007(2)
O5 0.030(2) 0.038(3) 0.021(2) 0.013(2) 0.010(2) 0.010(2)
O4 0.033(2) 0.026(3) 0.014(2) 0.0053(19) 0.0032(18) 0.0033(19)
O3 0.044(3) 0.024(3) 0.018(3) 0.005(2) 0.005(2) -0.000(2)
C9 0.026(3) 0.014(3) 0.009(3) 0.002(2) 0.002(2) -0.000(2)
O1 0.079(5) 0.028(3) 0.021(3) -0.001(3) 0.001(3) 0.012(3)
C5 0.028(3) 0.027(4) 0.012(3) 0.006(3) 0.004(3) 0.000(3)
C4 0.036(4) 0.022(3) 0.016(3) 0.007(3) 0.006(3) 0.001(3)
C3 0.039(4) 0.017(4) 0.021(5) 0.004(3) 0.008(4) 0.003(3)
C11 0.040(4) 0.032(4) 0.012(4) 0.010(3) 0.006(3) 0.005(3)
O8 0.028(3) 0.034(3) 0.126(8) 0.003(2) -0.017(4) 0.000(4)
C10 0.040(4) 0.030(4) 0.015(4) 0.013(3) 0.008(3) 0.010(3)
C2 0.059(5) 0.017(3) 0.017(4) 0.003(3) 0.007(3) 0.005(3)
O7 0.139(9) 0.025(3) 0.154(10) -0.018(4) 0.125(9) -0.018(5)
C6 0.046(5) 0.033(5) 0.029(5) 0.015(4) 0.013(4) 0.016(4)
C8 0.055(5) 0.019(4) 0.027(5) 0.005(3) 0.009(4) 0.005(3)
C7 0.055(5) 0.018(4) 0.026(4) 0.006(3) 0.011(4) 0.008(3)
C1 0.108(10) 0.024(5) 0.017(5) -0.003(5) 0.003(5) -0.001(4)
O2 0.261(17) 0.038(5) 0.038(5) -0.032(7) -0.004(8) -0.000(4)

loop_
_atom_type_symbol
_atom_type_scat_dispersion_real
_atom_type_scat_dispersion_imag
_atom_type_scat_Cromer_Mann_a1
_atom_type_scat_Cromer_Mann_a2
_atom_type_scat_Cromer_Mann_a3
_atom_type_scat_Cromer_Mann_a4
_atom_type_scat_Cromer_Mann_b1
_atom_type_scat_Cromer_Mann_b2
_atom_type_scat_Cromer_Mann_b3
_atom_type_scat_Cromer_Mann_b4
_atom_type_scat_Cromer_Mann_c
_atom_type_scat_source
_atom_type_scat_dispersion_source
H 0.00000 0.00000 0.49300 0.32291 0.14019 0.04081 10.51090 26.12570 3.14236 57.79970 0.0030380000826 'International Tables Volume C Table 6.1.1.4 (pp. 500-502)' 'Henke, Gullikson and Davis, At. Data and Nucl. Data Tables, 1993, 54, 2'
C 0.00347 0.00161 2.31000 1.02000 1.58860 0.86500 20.84390 10.20750 0.56870 51.65120 0.215599998832 'International Tables Volume C Table 6.1.1.4 (pp. 500-502)' 'Henke, Gullikson and Davis, At. Data and Nucl. Data Tables, 1993, 54, 2'
O 0.01158 0.00611 3.04850 2.28680 1.54630 0.86700 13.27710 5.70110 0.32390 32.90890 0.250800013542 'International Tables Volume C Table 6.1.1.4 (pp. 500-502)' 'Henke, Gullikson and Davis, At. Data and Nucl. Data Tables, 1993, 54, 2'
Sm 0.07511 3.72796 24.00420 19.42580 13.43960 2.89604 2.47274 0.19645 14.39960 128.00700 2.20963001251 'International Tables Volume C Table 6.1.1.4 (pp. 500-502)' 'Henke, Gullikson and Davis, At. Data and Nucl. Data Tables, 1993, 54, 2'

loop_
_geom_angle_atom_site_label_1
_geom_angle_atom_site_label_2
_geom_angle_atom_site_label_3
_geom_angle
_geom_angle_site_symmetry_1
_geom_angle_site_symmetry_3
_geom_angle_publ_flag
O5 Sm1 O6 49.05(15) 2_675 2_675 ?
O5 Sm1 O6 113.06(15) 1_455 2_675 ?
O5 Sm1 O6 114.21(15) 2_675 . ?
O5 Sm1 O6 145.73(17) 1_455 . ?
O4 Sm1 O6 73.84(16) 2_676 2_675 ?
O4 Sm1 O6 74.65(16) 2_676 . ?
O4 Sm1 O5 72.68(16) 2_676 1_455 ?
O4 Sm1 O5 76.91(16) 2_676 2_675 ?
O3 Sm1 O6 120.95(18) 2_676 2_675 ?
O3 Sm1 O6 76.66(18) 2_676 . ?
O3 Sm1 O5 75.43(18) 2_676 1_455 ?
O3 Sm1 O5 124.17(18) 2_676 2_675 ?
O3 Sm1 O4 52.36(17) 2_676 2_676 ?
C9 Sm1 O6 90.48(15) 2_675 . ?
C9 Sm1 O6 24.61(16) 2_675 2_675 ?
C9 Sm1 O5 24.46(16) 2_675 2_675 ?
C9 Sm1 O5 90.56(16) 2_675 1_455 ?
C9 Sm1 O4 74.47(16) 2_675 2_676 ?
C9 Sm1 O3 126.82(18) 2_675 2_676 ?
O1 Sm1 O6 147.1(3) . 2_675 ?
O1 Sm1 O6 92.4(2) . . ?
O1 Sm1 O5 149.7(2) . 2_675 ?
O1 Sm1 O5 98.7(3) . 1_455 ?
O1 Sm1 O4 126.4(2) . 2_676 ?
O1 Sm1 O3 74.1(2) . 2_676 ?
O1 Sm1 C9 158.8(2) . 2_675 ?
C5 Sm1 O6 73.8(2) 2_676 . ?
C5 Sm1 O6 98.20(19) 2_676 2_675 ?
C5 Sm1 O5 101.6(2) 2_676 2_675 ?
C5 Sm1 O5 72.5(2) 2_676 1_455 ?
C5 Sm1 O4 27.0(2) 2_676 2_676 ?
C5 Sm1 O3 25.4(2) 2_676 2_676 ?
C5 Sm1 C9 101.5(2) 2_676 2_675 ?
C5 Sm1 O1 99.5(2) 2_676 . ?
O8 Sm1 O6 109.7(3) . 2_675 ?
O8 Sm1 O6 143.5(2) . . ?
O8 Sm1 O5 70.5(2) . 1_455 ?
O8 Sm1 O5 77.8(2) . 2_675 ?
O8 Sm1 O4 141.1(2) . 2_676 ?
O8 Sm1 O3 126.8(3) . 2_676 ?
O8 Sm1 C9 93.5(3) . 2_675 ?
O8 Sm1 O1 72.1(3) . . ?
O8 Sm1 C5 140.0(3) . 2_676 ?
O7 Sm1 O6 73.4(3) . . ?
O7 Sm1 O6 72.8(3) . 2_675 ?
O7 Sm1 O5 96.0(4) . 2_675 ?
O7 Sm1 O5 140.7(3) . 1_455 ?
O7 Sm1 O4 140.7(2) . 2_676 ?
O7 Sm1 O3 137.2(4) . 2_676 ?
O7 Sm1 C9 83.5(3) . 2_675 ?
O7 Sm1 O1 77.3(4) . . ?
O7 Sm1 C5 146.8(3) . 2_676 ?
O7 Sm1 O8 71.1(3) . . ?
C9 O6 Sm1 149.2(4) . . ?
C9 O6 Sm1 94.8(4) . 2_675 ?
C9 O5 Sm1 97.8(4) . 2_675 ?
C9 O5 Sm1 142.8(4) . 1_655 ?
C5 O4 Sm1 90.7(4) . 2_676 ?
C5 O3 Sm1 95.5(5) . 2_676 ?
O6 C9 Sm1 60.6(3) . 2_675 ?
O5 C9 Sm1 57.8(3) . 2_675 ?
O5 C9 O6 118.3(6) . . ?
C10 C9 Sm1 176.6(5) . 2_675 ?
C10 C9 O6 120.6(6) . . ?
C10 C9 O5 121.1(6) . . ?
C1 O1 Sm1 150.5(7) . . ?
O4 C5 Sm1 62.3(4) . 2_676 ?
O3 C5 Sm1 59.1(4) . 2_676 ?
O3 C5 O4 121.4(7) . . ?
C4 C5 Sm1 178.9(6) . 2_676 ?
C4 C5 O4 117.7(7) . . ?
C4 C5 O3 120.8(7) . . ?
C3 C4 C5 118.1(7) . . ?
C6 C4 C5 122.6(7) . . ?
C6 C4 C3 119.3(8) . . ?
H3 C3 C4 119.6(5) . . ?
C2 C3 C4 120.8(9) . . ?
C2 C3 H3 119.6(5) . . ?
H11b C11 H11a 107.9 . . ?
C10 C11 H11a 109.2(5) . . ?
C10 C11 H11b 109.2(5) . . ?
H8a O8 Sm1 109.5 . . ?
H8b O8 Sm1 108.9 . . ?
H8b O8 H8a 104.5 . . ?
C11 C10 C9 113.1(7) . . ?
H10a C10 C9 109.0(4) . . ?
H10a C10 C11 109.0(5) . . ?
H10b C10 C9 109.0(4) . . ?
H10b C10 C11 109.0(5) . . ?
H10b C10 H10a 107.8 . . ?
C8 C2 C3 120.1(8) . . ?
C1 C2 C3 117.8(8) . . ?
C1 C2 C8 122.0(8) . . ?
H7a O7 Sm1 109.9 . . ?
H7b O7 Sm1 109.5 . . ?
H7b O7 H7a 104.5 . . ?
H6 C6 C4 120.4(5) . . ?
C7 C6 C4 119.3(8) . . ?
C7 C6 H6 120.4(5) . . ?
H8 C8 C2 120.2(5) . . ?
C7 C8 C2 119.6(8) . . ?
C7 C8 H8 120.2(5) . . ?
C8 C7 C6 120.9(8) . . ?
H7 C7 C6 119.6(5) . . ?
H7 C7 C8 119.6(5) . . ?
C2 C1 O1 117.6(9) . . ?
O2 C1 O1 123.0(11) . . ?
O2 C1 C2 118.8(11) . . ?

loop_
_geom_bond_atom_site_label_1
_geom_bond_atom_site_label_2
_geom_bond_distance
_geom_bond_site_symmetry_2
_geom_bond_publ_flag
Sm1 O6 2.479(5) . ?
Sm1 O6 2.637(5) 2_675 ?
Sm1 O5 2.575(5) 2_675 ?
Sm1 O5 2.503(5) 1_455 ?
Sm1 O4 2.528(5) 2_676 ?
Sm1 O3 2.461(6) 2_676 ?
Sm1 C9 3.016(6) 2_675 ?
Sm1 O1 2.278(6) . ?
Sm1 C5 2.854(8) 2_676 ?
Sm1 O8 2.428(6) . ?
Sm1 O7 2.407(7) . ?
O6 C9 1.260(8) . ?
O5 C9 1.260(8) . ?
O4 C5 1.296(9) . ?
O3 C5 1.228(10) . ?
C9 C10 1.509(10) . ?
O1 C1 1.219(13) . ?
C5 C4 1.487(10) . ?
C4 C3 1.389(13) . ?
C4 C6 1.413(12) . ?
C3 H3 0.9300 . ?
C3 C2 1.377(13) . ?
C11 C11 1.527(17) 2_776 ?
C11 H11a 0.9700 . ?
C11 H11b 0.9700 . ?
C11 C10 1.538(13) . ?
O8 H8a 0.8500 . ?
O8 H8b 0.8500 . ?
C10 H10a 0.9700 . ?
C10 H10b 0.9700 . ?
C2 C8 1.399(11) . ?
C2 C1 1.496(13) . ?
O7 H7a 0.8500 . ?
O7 H7b 0.8500 . ?
C6 H6 0.9300 . ?
C6 C7 1.390(14) . ?
C8 H8 0.9300 . ?
C8 C7 1.383(13) . ?
C7 H7 0.9300 . ?
C1 O2 1.256(16) . ?
